data_4125938
loop_
_publ_author_name
'Marshall, Ross J.'
'Kalinovskyy, Yaroslav'
'Griffin, Sarah L.'
'Wilson, Claire'
'Blight, Barry A.'
'Forgan, Ross S.'

_publ_section_title
;
 Functional Versatility of a Series of Zr Metal-Organic Frameworks Probed
 by Solid-State Photoluminescence Spectroscopy.
;
_journal_issue 17
_journal_name_full 'Journal of the American Chemical Society'
_journal_page_first 6253
_journal_page_last 6260
_journal_paper_doi 10.1021/jacs.7b02184
_journal_volume 139
_journal_year 2017
_chemical_formula_moiety 'C144 H64 F12 Hf6 O32'
_chemical_formula_sum 'C144 H64 F12 Hf6 O32'
_chemical_formula_weight 3604.89
_space_group_crystal_system cubic
_space_group_IT_number 227
_space_group_name_Hall '-F 4vw 2vw 3'
_space_group_name_H-M_alt 'F d -3 m'
_symmetry_space_group_name_Hall '-F 4vw 2vw 3'
_symmetry_space_group_name_H-M 'F d -3 m :2'
_atom_sites_solution_hydrogens geom
_audit_creation_date 2016-09-05
_audit_creation_method
;
Olex2 1.2
(compiled 2016.08.25 svn.r3337 for OlexSys, GUI svn.r5221)
;
_cell_angle_alpha 90
_cell_angle_beta 90
_cell_angle_gamma 90
_cell_formula_units_Z 8
_cell_length_a 39.7709(2)
_cell_length_b 39.7709(2)
_cell_length_c 39.7709(2)
_cell_measurement_reflns_used 22379
_cell_measurement_temperature 100(2)
_cell_measurement_theta_max 27.5020
_cell_measurement_theta_min 2.1020
_cell_volume 62906.6(5)
_computing_cell_refinement 'CrysAlisPro 1.171.38.41 (Rigaku OD, 2015)'
_computing_data_collection
;
CrystalClear-SM Expert 3.1 b27 (Rigaku, 20112)
;
_computing_data_reduction 'CrysAlisPro 1.171.38.41 (Rigaku OD, 2015)'
_computing_molecular_graphics 'Olex2 (Dolomanov et al., 2009)'
_computing_publication_material 'Olex2 (Dolomanov et al., 2009)'
_computing_structure_refinement 'ShelXL (Sheldrick, 2015)'
_computing_structure_solution 'ShelXT (Sheldrick, 2015)'
_diffrn_ambient_temperature 100(2)
_diffrn_detector 'CCD plate'
_diffrn_detector_area_resol_mean 28.5714
_diffrn_detector_type 'Rigaku HG Saturn724+ (2x2 bin mode)'
_diffrn_measured_fraction_theta_full 0.998
_diffrn_measured_fraction_theta_max 0.999
_diffrn_measurement_details
;
List of Runs (angles in degrees, time in seconds):

  # Type    Start    End  Width  t~exp~   \w     \q     \k     \f   Frames
--------------------------------------------------------------------------
  1  \w    -53.00  73.00   1.00   60.00    --  -17.00  54.00-120.00  126
  2  \w   -101.00  -8.00   1.00   60.00    --  -17.00 -36.00 120.00   93
  3  \w    -46.00 -24.00   1.00   60.00    --  -17.00 -18.00 120.00   22
  4  \w      2.00  22.00   1.00   60.00    --  -17.00 -72.00-180.00   20
  5  \w    -59.00  22.00   1.00   60.00    --  -17.00 -72.00-150.00   81
  6  \w    -87.00 -21.00   1.00   60.00    --  -17.00 -36.00  90.00   66
;
_diffrn_measurement_device 'four-circle \k diffractometer'
_diffrn_measurement_device_type 'Rigaku AFC12 (Right)'
_diffrn_measurement_method 'profile data from \w-scans'
_diffrn_measurement_specimen_support 'MiTeGen MicroMesh'
_diffrn_orient_matrix_type 'CrysAlisPro convention (1999,Acta A55,543-557)'
_diffrn_orient_matrix_UB_11 -0.0045908000
_diffrn_orient_matrix_UB_12 -0.0001370000
_diffrn_orient_matrix_UB_13 0.0172444000
_diffrn_orient_matrix_UB_21 -0.0128663000
_diffrn_orient_matrix_UB_22 0.0118706000
_diffrn_orient_matrix_UB_23 -0.0033348000
_diffrn_orient_matrix_UB_31 -0.0114501000
_diffrn_orient_matrix_UB_32 -0.0133033000
_diffrn_orient_matrix_UB_33 -0.0031644000
_diffrn_radiation_collimation 'Confocal mirrors, VHF Varimax '
_diffrn_radiation_monochromator graphite
_diffrn_radiation_probe x-ray
_diffrn_radiation_type MoK\a
_diffrn_radiation_wavelength 0.71073
_diffrn_reflns_av_R_equivalents 0.1027
_diffrn_reflns_av_unetI/netI 0.0236
_diffrn_reflns_Laue_measured_fraction_full 0.998
_diffrn_reflns_Laue_measured_fraction_max 0.999
_diffrn_reflns_limit_h_max 51
_diffrn_reflns_limit_h_min -39
_diffrn_reflns_limit_k_max 51
_diffrn_reflns_limit_k_min -51
_diffrn_reflns_limit_l_max 51
_diffrn_reflns_limit_l_min -51
_diffrn_reflns_number 133574
_diffrn_reflns_point_group_measured_fraction_full 0.998
_diffrn_reflns_point_group_measured_fraction_max 0.999
_diffrn_reflns_theta_full 26.000
_diffrn_reflns_theta_max 27.480
_diffrn_reflns_theta_min 1.774
_diffrn_source 'Rotating Anode'
_diffrn_source_current 55.0
_diffrn_source_power 2.475
_diffrn_source_type 'Enhance (Mo) X-ray Source'
_diffrn_source_voltage 45.0
_diffrn_standards_number 0
_exptl_absorpt_coefficient_mu 2.011
_exptl_absorpt_correction_T_max 1.00000
_exptl_absorpt_correction_T_min 0.69957
_exptl_absorpt_correction_type multi-scan
_exptl_absorpt_process_details
;
CrysAlisPro 1.171.38.41 (Rigaku Oxford Diffraction, 2015)
Empirical absorption correction using spherical harmonics,
 implemented in SCALE3 ABSPACK scaling algorithm.
;
_exptl_crystal_colour Colourless
_exptl_crystal_density_diffrn 0.761
_exptl_crystal_description Prism
_exptl_crystal_F_000 13792
_exptl_crystal_size_max 0.035
_exptl_crystal_size_mid 0.030
_exptl_crystal_size_min 0.025
_refine_diff_density_max 0.854
_refine_diff_density_min -1.031
_refine_diff_density_rms 0.123
_refine_ls_extinction_method none
_refine_ls_goodness_of_fit_ref 1.112
_refine_ls_hydrogen_treatment constr
_refine_ls_matrix_type full
_refine_ls_number_parameters 92
_refine_ls_number_reflns 3396
_refine_ls_number_restraints 78
_refine_ls_restrained_S_all 1.111
_refine_ls_R_factor_all 0.0643
_refine_ls_R_factor_gt 0.0517
_refine_ls_shift/su_max 0.002
_refine_ls_shift/su_mean 0.000
_refine_ls_structure_factor_coef Fsqd
_refine_ls_weighting_details 'w=1/[\s^2^(Fo^2^)+(0.0385P)^2^+2383.6255P] where P=(Fo^2^+2Fc^2^)/3'
_refine_ls_weighting_scheme calc
_refine_ls_wR_factor_gt 0.1215
_refine_ls_wR_factor_ref 0.1269
_reflns_Friedel_coverage 0.000
_reflns_number_gt 2635
_reflns_number_total 3396
_reflns_threshold_expression 'I > 2\s(I)'
_cod_data_source_file ja7b02184_si_008.cif
_cod_data_source_block Hf-L4
_cod_depositor_comments 'Adding full bibliography for 4125932--4125938.cif.'
_cod_original_cell_volume 62906.6(9)
_cod_database_code 4125938
_chemical_oxdiff_formula 'Hf6O4(OH)4(C24H10F2O4)6 (C3H7NO)2'
_shelx_space_group_comment
;
The symmetry employed for this shelxl refinement is uniquely defined
by the following loop, which should always be used as a source of
symmetry information in preference to the above space-group names.
They are only intended as comments.
;
_reflns_odcompleteness_completeness 99.92
_reflns_odcompleteness_iscentric 1
_reflns_odcompleteness_theta 27.42
_olex2_refinement_description
;
1. Fixed Uiso
 At 1.2 times of:
  All C(H) groups
2. Rigid body (RIGU) restrains
 All non-hydrogen atoms
 with sigma for 1-2 distances of 0.004 and sigma for 1-3 distances of 0.004
3. Others
 Fixed Sof: F1(0.5) H9(0.5)
4.a Aromatic/amide H refined with riding coordinates:
 C3(H3), C4(H4), C9(H9)
;
_shelx_shelxl_version_number 2014/7
_olex2_submission_special_instructions 'No special instructions were received'
_oxdiff_exptl_absorpt_empirical_details
;
Empirical correction (ABSPACK) includes:
- Absorption correction using spherical harmonics
- Frame scaling
- Detector area scaling
;
_oxdiff_exptl_absorpt_empirical_full_max 1.513
_oxdiff_exptl_absorpt_empirical_full_min 0.767

loop_
_space_group_symop_operation_xyz
'x, y, z'
'-x+3/4, -y+1/4, z+1/2'
'-x+1/4, y+1/2, -z+3/4'
'x+1/2, -y+3/4, -z+1/4'
'z, x, y'
'z+1/2, -x+3/4, -y+1/4'
'-z+3/4, -x+1/4, y+1/2'
'-z+1/4, x+1/2, -y+3/4'
'y, z, x'
'-y+1/4, z+1/2, -x+3/4'
'y+1/2, -z+3/4, -x+1/4'
'-y+3/4, -z+1/4, x+1/2'
'y+3/4, x+1/4, -z+1/2'
'-y, -x, -z'
'y+1/4, -x+1/2, z+3/4'
'-y+1/2, x+3/4, z+1/4'
'x+3/4, z+1/4, -y+1/2'
'-x+1/2, z+3/4, y+1/4'
'-x, -z, -y'
'x+1/4, -z+1/2, y+3/4'
'z+3/4, y+1/4, -x+1/2'
'z+1/4, -y+1/2, x+3/4'
'-z+1/2, y+3/4, x+1/4'
'-z, -y, -x'
'x, y+1/2, z+1/2'
'-x+3/4, -y+3/4, z+1'
'-x+1/4, y+1, -z+5/4'
'x+1/2, -y+5/4, -z+3/4'
'z, x+1/2, y+1/2'
'z+1/2, -x+5/4, -y+3/4'
'-z+3/4, -x+3/4, y+1'
'-z+1/4, x+1, -y+5/4'
'y, z+1/2, x+1/2'
'-y+1/4, z+1, -x+5/4'
'y+1/2, -z+5/4, -x+3/4'
'-y+3/4, -z+3/4, x+1'
'y+3/4, x+3/4, -z+1'
'-y, -x+1/2, -z+1/2'
'y+1/4, -x+1, z+5/4'
'-y+1/2, x+5/4, z+3/4'
'x+3/4, z+3/4, -y+1'
'-x+1/2, z+5/4, y+3/4'
'-x, -z+1/2, -y+1/2'
'x+1/4, -z+1, y+5/4'
'z+3/4, y+3/4, -x+1'
'z+1/4, -y+1, x+5/4'
'-z+1/2, y+5/4, x+3/4'
'-z, -y+1/2, -x+1/2'
'x+1/2, y, z+1/2'
'-x+5/4, -y+1/4, z+1'
'-x+3/4, y+1/2, -z+5/4'
'x+1, -y+3/4, -z+3/4'
'z+1/2, x, y+1/2'
'z+1, -x+3/4, -y+3/4'
'-z+5/4, -x+1/4, y+1'
'-z+3/4, x+1/2, -y+5/4'
'y+1/2, z, x+1/2'
'-y+3/4, z+1/2, -x+5/4'
'y+1, -z+3/4, -x+3/4'
'-y+5/4, -z+1/4, x+1'
'y+5/4, x+1/4, -z+1'
'-y+1/2, -x, -z+1/2'
'y+3/4, -x+1/2, z+5/4'
'-y+1, x+3/4, z+3/4'
'x+5/4, z+1/4, -y+1'
'-x+1, z+3/4, y+3/4'
'-x+1/2, -z, -y+1/2'
'x+3/4, -z+1/2, y+5/4'
'z+5/4, y+1/4, -x+1'
'z+3/4, -y+1/2, x+5/4'
'-z+1, y+3/4, x+3/4'
'-z+1/2, -y, -x+1/2'
'x+1/2, y+1/2, z'
'-x+5/4, -y+3/4, z+1/2'
'-x+3/4, y+1, -z+3/4'
'x+1, -y+5/4, -z+1/4'
'z+1/2, x+1/2, y'
'z+1, -x+5/4, -y+1/4'
'-z+5/4, -x+3/4, y+1/2'
'-z+3/4, x+1, -y+3/4'
'y+1/2, z+1/2, x'
'-y+3/4, z+1, -x+3/4'
'y+1, -z+5/4, -x+1/4'
'-y+5/4, -z+3/4, x+1/2'
'y+5/4, x+3/4, -z+1/2'
'-y+1/2, -x+1/2, -z'
'y+3/4, -x+1, z+3/4'
'-y+1, x+5/4, z+1/4'
'x+5/4, z+3/4, -y+1/2'
'-x+1, z+5/4, y+1/4'
'-x+1/2, -z+1/2, -y'
'x+3/4, -z+1, y+3/4'
'z+5/4, y+3/4, -x+1/2'
'z+3/4, -y+1, x+3/4'
'-z+1, y+5/4, x+1/4'
'-z+1/2, -y+1/2, -x'
'-x, -y, -z'
'x-3/4, y-1/4, -z-1/2'
'x-1/4, -y-1/2, z-3/4'
'-x-1/2, y-3/4, z-1/4'
'-z, -x, -y'
'-z-1/2, x-3/4, y-1/4'
'z-3/4, x-1/4, -y-1/2'
'z-1/4, -x-1/2, y-3/4'
'-y, -z, -x'
'y-1/4, -z-1/2, x-3/4'
'-y-1/2, z-3/4, x-1/4'
'y-3/4, z-1/4, -x-1/2'
'-y-3/4, -x-1/4, z-1/2'
'y, x, z'
'-y-1/4, x-1/2, -z-3/4'
'y-1/2, -x-3/4, -z-1/4'
'-x-3/4, -z-1/4, y-1/2'
'x-1/2, -z-3/4, -y-1/4'
'x, z, y'
'-x-1/4, z-1/2, -y-3/4'
'-z-3/4, -y-1/4, x-1/2'
'-z-1/4, y-1/2, -x-3/4'
'z-1/2, -y-3/4, -x-1/4'
'z, y, x'
'-x, -y+1/2, -z+1/2'
'x-3/4, y+1/4, -z'
'x-1/4, -y, z-1/4'
'-x-1/2, y-1/4, z+1/4'
'-z, -x+1/2, -y+1/2'
'-z-1/2, x-1/4, y+1/4'
'z-3/4, x+1/4, -y'
'z-1/4, -x, y-1/4'
'-y, -z+1/2, -x+1/2'
'y-1/4, -z, x-1/4'
'-y-1/2, z-1/4, x+1/4'
'y-3/4, z+1/4, -x'
'-y-3/4, -x+1/4, z'
'y, x+1/2, z+1/2'
'-y-1/4, x, -z-1/4'
'y-1/2, -x-1/4, -z+1/4'
'-x-3/4, -z+1/4, y'
'x-1/2, -z-1/4, -y+1/4'
'x, z+1/2, y+1/2'
'-x-1/4, z, -y-1/4'
'-z-3/4, -y+1/4, x'
'-z-1/4, y, -x-1/4'
'z-1/2, -y-1/4, -x+1/4'
'z, y+1/2, x+1/2'
'-x+1/2, -y, -z+1/2'
'x-1/4, y-1/4, -z'
'x+1/4, -y-1/2, z-1/4'
'-x, y-3/4, z+1/4'
'-z+1/2, -x, -y+1/2'
'-z, x-3/4, y+1/4'
'z-1/4, x-1/4, -y'
'z+1/4, -x-1/2, y-1/4'
'-y+1/2, -z, -x+1/2'
'y+1/4, -z-1/2, x-1/4'
'-y, z-3/4, x+1/4'
'y-1/4, z-1/4, -x'
'-y-1/4, -x-1/4, z'
'y+1/2, x, z+1/2'
'-y+1/4, x-1/2, -z-1/4'
'y, -x-3/4, -z+1/4'
'-x-1/4, -z-1/4, y'
'x, -z-3/4, -y+1/4'
'x+1/2, z, y+1/2'
'-x+1/4, z-1/2, -y-1/4'
'-z-1/4, -y-1/4, x'
'-z+1/4, y-1/2, -x-1/4'
'z, -y-3/4, -x+1/4'
'z+1/2, y, x+1/2'
'-x+1/2, -y+1/2, -z'
'x-1/4, y+1/4, -z-1/2'
'x+1/4, -y, z-3/4'
'-x, y-1/4, z-1/4'
'-z+1/2, -x+1/2, -y'
'-z, x-1/4, y-1/4'
'z-1/4, x+1/4, -y-1/2'
'z+1/4, -x, y-3/4'
'-y+1/2, -z+1/2, -x'
'y+1/4, -z, x-3/4'
'-y, z-1/4, x-1/4'
'y-1/4, z+1/4, -x-1/2'
'-y-1/4, -x+1/4, z-1/2'
'y+1/2, x+1/2, z'
'-y+1/4, x, -z-3/4'
'y, -x-1/4, -z-1/4'
'-x-1/4, -z+1/4, y-1/2'
'x, -z-1/4, -y-1/4'
'x+1/2, z+1/2, y'
'-x+1/4, z, -y-3/4'
'-z-1/4, -y+1/4, x-1/2'
'-z+1/4, y, -x-3/4'
'z, -y-1/4, -x-1/4'
'z+1/2, y+1/2, x'

loop_
_atom_site_label
_atom_site_type_symbol
_atom_site_fract_x
_atom_site_fract_y
_atom_site_fract_z
_atom_site_U_iso_or_equiv
_atom_site_adp_type
_atom_site_occupancy
_atom_site_site_symmetry_order
_atom_site_calc_flag
_atom_site_refinement_flags_posn
_atom_site_refinement_flags_adp
_atom_site_refinement_flags_occupancy
_atom_site_disorder_assembly
_atom_site_disorder_group
Hf1 Hf 0.81316(2) 0.3750 0.3750 0.01320(12) Uani 1 4 d S TU P . .
F1 F 0.6893(3) 0.4092(5) 0.1075(3) 0.129(6) Uani 0.5 1 d . U . A 1
O1 O 0.78579(10) 0.37582(11) 0.32680(10) 0.0318(9) Uani 1 1 d . U . . .
O2 O 0.84666(19) 0.40334(19) 0.34666(19) 0.035(3) Uani 1 6 d S TU P . .
O3 O 0.84113(19) 0.40887(19) 0.40887(19) 0.041(3) Uani 1 6 d S TU P . .
C1 C 0.79656(13) 0.3784(2) 0.29656(13) 0.0276(16) Uani 1 2 d S TU P . .
C2 C 0.77005(13) 0.3829(2) 0.27005(13) 0.0291(18) Uani 1 2 d S TU P . .
C3 C 0.77971(19) 0.3856(2) 0.23666(17) 0.055(2) Uani 1 1 d . U . . .
H3 H 0.8023 0.3836 0.2308 0.066 Uiso 1 1 calc R . . . .
C4 C 0.7556(2) 0.3912(3) 0.2119(2) 0.078(3) Uani 1 1 d . U . . .
H4 H 0.7617 0.3925 0.1893 0.094 Uiso 1 1 calc R . . . .
C5 C 0.7218(2) 0.3949(4) 0.2218(2) 0.083(5) Uani 1 2 d S TU P . .
C6 C 0.6962(2) 0.4001(5) 0.1962(2) 0.090(5) Uani 1 2 d S TU P . .
C7 C 0.6754(2) 0.4041(4) 0.1754(2) 0.086(5) Uani 1 2 d S TU P . .
C8 C 0.65004(18) 0.4070(4) 0.15004(18) 0.063(3) Uani 1 2 d S TU P A .
C9 C 0.6577(2) 0.4073(3) 0.11655(17) 0.065(3) Uani 1 1 d . U . . .
H9 H 0.6802 0.4076 0.1101 0.078 Uiso 0.5 1 calc R . . A 2

loop_
_atom_site_aniso_label
_atom_site_aniso_U_11
_atom_site_aniso_U_22
_atom_site_aniso_U_33
_atom_site_aniso_U_23
_atom_site_aniso_U_13
_atom_site_aniso_U_12
Hf1 0.01061(19) 0.01450(15) 0.01450(15) 0.00018(16) 0.000 0.000
F1 0.056(5) 0.26(2) 0.073(7) 0.011(9) -0.010(5) 0.004(7)
O1 0.033(2) 0.037(2) 0.0256(18) -0.0059(17) -0.0150(16) 0.0063(19)
O2 0.035(3) 0.035(3) 0.035(3) -0.029(3) 0.029(3) -0.029(3)
O3 0.041(3) 0.041(3) 0.041(3) 0.013(3) -0.013(3) -0.013(3)
C1 0.027(2) 0.029(4) 0.027(2) 0.003(2) -0.011(3) 0.003(2)
C2 0.029(2) 0.030(4) 0.029(2) 0.0008(19) -0.016(3) 0.0008(19)
C3 0.039(4) 0.101(7) 0.025(3) 0.001(3) -0.014(3) 0.003(4)
C4 0.055(4) 0.151(10) 0.029(4) 0.002(4) -0.022(3) 0.010(5)
C5 0.048(4) 0.153(14) 0.048(4) 0.007(4) -0.027(4) 0.007(4)
C6 0.056(5) 0.157(15) 0.056(5) 0.004(3) -0.036(6) 0.004(3)
C7 0.058(5) 0.143(14) 0.058(5) 0.003(3) -0.037(6) 0.003(3)
C8 0.038(3) 0.112(11) 0.038(3) 0.005(3) -0.016(4) 0.005(3)
C9 0.050(4) 0.119(8) 0.027(3) 0.003(3) -0.024(3) -0.007(4)

loop_
_atom_type_symbol
_atom_type_description
_atom_type_scat_dispersion_real
_atom_type_scat_dispersion_imag
_atom_type_scat_source
C C 0.0033 0.0016 'International Tables Vol C Tables 4.2.6.8 and 6.1.1.4'
H H 0.0000 0.0000 'International Tables Vol C Tables 4.2.6.8 and 6.1.1.4'
F F 0.0171 0.0103 'International Tables Vol C Tables 4.2.6.8 and 6.1.1.4'
Hf Hf -0.5830 6.1852 'International Tables Vol C Tables 4.2.6.8 and 6.1.1.4'
O O 0.0106 0.0060 'International Tables Vol C Tables 4.2.6.8 and 6.1.1.4'

loop_
_geom_angle_atom_site_label_1
_geom_angle_atom_site_label_2
_geom_angle_atom_site_label_3
_geom_angle
_geom_angle_site_symmetry_1
_geom_angle_site_symmetry_3
Hf1 Hf1 Hf1 60.0 77_545 57_554
Hf1 Hf1 Hf1 60.002(1) 30 57_554
Hf1 Hf1 Hf1 60.002(1) 34_645 30
Hf1 Hf1 Hf1 90.004(1) 30 77_545
Hf1 Hf1 Hf1 60.0 34_645 77_545
Hf1 Hf1 Hf1 90.004(1) 34_645 57_554
O1 Hf1 Hf1 74.59(11) 52_455 34_645
O1 Hf1 Hf1 111.08(11) 186_566 34_645
O1 Hf1 Hf1 111.08(11) . 77_545
O1 Hf1 Hf1 164.57(11) . 34_645
O1 Hf1 Hf1 109.79(12) 115 34_645
O1 Hf1 Hf1 164.57(11) 186_566 77_545
O1 Hf1 Hf1 74.59(11) . 57_554
O1 Hf1 Hf1 74.59(11) 186_566 30
O1 Hf1 Hf1 109.79(12) 186_566 57_554
O1 Hf1 Hf1 109.79(12) . 30
O1 Hf1 Hf1 109.79(12) 52_455 77_545
O1 Hf1 Hf1 164.57(11) 115 30
O1 Hf1 Hf1 74.59(11) 115 77_545
O1 Hf1 Hf1 111.08(11) 52_455 30
O1 Hf1 Hf1 111.08(11) 115 57_554
O1 Hf1 Hf1 164.57(11) 52_455 57_554
O1 Hf1 O1 77.4(2) . 115
O1 Hf1 O1 74.4(2) . 186_566
O1 Hf1 O1 120.8(2) . 52_455
O1 Hf1 O1 77.4(2) 186_566 52_455
O1 Hf1 O1 74.4(2) 115 52_455
O1 Hf1 O1 120.8(2) 115 186_566
O1 Hf1 O3 140.43(13) 52_455 52_455
O1 Hf1 O3 74.2(3) . 52_455
O1 Hf1 O3 74.2(3) 186_566 .
O1 Hf1 O3 74.2(3) 52_455 .
O1 Hf1 O3 140.43(13) 186_566 52_455
O1 Hf1 O3 74.2(3) 115 52_455
O1 Hf1 O3 140.43(13) . .
O1 Hf1 O3 140.43(13) 115 .
O2 Hf1 Hf1 86.0(3) . 34_645
O2 Hf1 Hf1 33.17(14) . 57_554
O2 Hf1 Hf1 33.17(14) 52_455 77_545
O2 Hf1 Hf1 33.17(14) 52_455 34_645
O2 Hf1 Hf1 86.0(3) 52_455 57_554
O2 Hf1 Hf1 86.0(3) 52_455 30
O2 Hf1 Hf1 33.17(14) . 30
O2 Hf1 Hf1 86.0(3) . 77_545
O2 Hf1 O1 80.6(3) 52_455 52_455
O2 Hf1 O1 142.79(11) 52_455 .
O2 Hf1 O1 142.79(11) . 52_455
O2 Hf1 O1 142.79(11) 52_455 186_566
O2 Hf1 O1 80.6(3) . 186_566
O2 Hf1 O1 142.79(11) . 115
O2 Hf1 O1 80.6(3) 52_455 115
O2 Hf1 O1 80.6(3) . .
O2 Hf1 O2 100.2(7) . 52_455
O2 Hf1 O3 71.1(2) . 52_455
O2 Hf1 O3 71.1(2) . .
O2 Hf1 O3 71.1(2) 52_455 52_455
O2 Hf1 O3 71.1(2) 52_455 .
O3 Hf1 Hf1 37.97(18) 52_455 57_554
O3 Hf1 Hf1 94.3(3) . 77_545
O3 Hf1 Hf1 94.3(3) 52_455 34_645
O3 Hf1 Hf1 37.97(18) 52_455 77_545
O3 Hf1 Hf1 94.3(3) 52_455 30
O3 Hf1 Hf1 37.97(18) . 34_645
O3 Hf1 Hf1 37.97(18) . 30
O3 Hf1 Hf1 94.3(3) . 57_554
O3 Hf1 O3 119.4(6) 52_455 .
C1 O1 Hf1 130.7(4) . .
Hf1 O2 Hf1 113.7(3) 30 57_554
Hf1 O2 Hf1 113.7(3) . 30
Hf1 O2 Hf1 113.7(3) . 57_554
Hf1 O3 Hf1 104.1(4) . 34_645
Hf1 O3 Hf1 104.1(4) . 30
Hf1 O3 Hf1 104.1(4) 34_645 30
O1 C1 O1 128.5(7) 168_554 .
O1 C1 C2 115.7(3) 168_554 .
O1 C1 C2 115.7(3) . .
C3 C2 C1 119.1(4) 168_554 .
C3 C2 C1 119.1(4) . .
C3 C2 C3 121.7(8) 168_554 .
C2 C3 H3 120.0 . .
C2 C3 C4 120.0(8) . .
C4 C3 H3 120.0 . .
C3 C4 H4 120.8 . .
C3 C4 C5 118.4(8) . .
C5 C4 H4 120.8 . .
C4 C5 C4 121.5(10) . 168_554
C4 C5 C6 119.2(5) 168_554 .
C4 C5 C6 119.2(5) . .
C7 C6 C5 179(2) . .
C6 C7 C8 177(2) . .
C9 C8 C7 122.0(5) 168_554 .
C9 C8 C7 122.0(5) . .
C9 C8 C9 115.8(10) . 168_554
F1 C9 C8 118.9(8) . .
F1 C9 C9 118.9(6) . 142_656
C8 C9 H9 118.9 . .
C9 C9 C8 122.1(5) 142_656 .
C9 C9 H9 118.9 142_656 .

loop_
_geom_bond_atom_site_label_1
_geom_bond_atom_site_label_2
_geom_bond_distance
_geom_bond_site_symmetry_2
Hf1 Hf1 3.4783(5) 30
Hf1 Hf1 3.4783(5) 77_545
Hf1 Hf1 3.4783(5) 57_554
Hf1 Hf1 3.4783(5) 34_645
Hf1 O1 2.205(4) .
Hf1 O1 2.205(4) 52_455
Hf1 O1 2.205(4) 115
Hf1 O1 2.205(4) 186_566
Hf1 O2 2.078(3) 52_455
Hf1 O2 2.078(3) .
Hf1 O3 2.206(5) .
Hf1 O3 2.206(5) 52_455
F1 C9 1.310(14) .
O1 C1 1.281(5) .
O2 Hf1 2.078(3) 30
O2 Hf1 2.078(3) 57_554
O3 Hf1 2.206(5) 34_645
O3 Hf1 2.206(5) 30
C1 O1 1.281(5) 168_554
C1 C2 1.502(10) .
C2 C3 1.387(8) .
C2 C3 1.386(8) 168_554
C3 H3 0.9300 .
C3 C4 1.393(9) .
C4 H4 0.9300 .
C4 C5 1.411(10) .
C5 C4 1.411(10) 168_554
C5 C6 1.453(15) .
C6 C7 1.181(16) .
C7 C8 1.431(14) .
C8 C9 1.366(9) .
C8 C9 1.366(9) 168_554
C9 C9 1.364(13) 142_656
C9 H9 0.9300 .

loop_
_geom_torsion_atom_site_label_1
_geom_torsion_atom_site_label_2
_geom_torsion_atom_site_label_3
_geom_torsion_atom_site_label_4
_geom_torsion
_geom_torsion_site_symmetry_1
_geom_torsion_site_symmetry_4
Hf1 O1 C1 O1 12.2(14) . 168_554
Hf1 O1 C1 C2 -171.7(5) . .
O1 C1 C2 C3 179.5(8) 168_554 168_554
O1 C1 C2 C3 -179.5(8) . .
O1 C1 C2 C3 -2.9(12) 168_554 .
O1 C1 C2 C3 3.0(12) . 168_554
C1 C2 C3 C4 -177.3(9) . .
C2 C3 C4 C5 1.6(17) . .
C3 C2 C3 C4 0.2(17) 168_554 .
C3 C4 C5 C4 -4(2) . 168_554
C3 C4 C5 C6 -178.8(14) . .
C7 C8 C9 F1 -8(2) . .
C7 C8 C9 C9 174.6(11) . 142_656
C9 C8 C9 F1 175.8(12) 168_554 .
C9 C8 C9 C9 -1.2(17) 168_554 142_656
